data_2220756
loop_
_publ_author_name
'Aluri, Bhaskar R.'
'Peitz, Stephan'
'W\"ohl, Anina'
'Peulecke, Normen'
'M\"uller, Bernd H.'
'Spannenberg, Anke'
'Rosenthal, Uwe'

_publ_section_title
;
 1,1,2,2-Tetraphenyl-1\l^5^-diphosphane 1-sulfide
;
_journal_coeditor_code CV2512
_journal_issue 2
_journal_name_full 'Acta Crystallographica Section E'
_journal_page_first o404
_journal_paper_doi 10.1107/S1600536809002955
_journal_volume 65
_journal_year 2009
_chemical_formula_iupac 'C24 H20 P2 S'
_chemical_formula_moiety 'C24 H20 P2 S'
_chemical_formula_sum 'C24 H20 P2 S'
_chemical_formula_weight 402.40
_chemical_name_systematic
;
1,1,2,2-Tetraphenyl-1\l^5^-diphosphane 1-sulfide
;
_space_group_IT_number 14
_symmetry_cell_setting monoclinic
_symmetry_space_group_name_Hall '-P 2ybc'
_symmetry_space_group_name_H-M 'P 1 21/c 1'
_atom_sites_solution_hydrogens geom
_atom_sites_solution_primary direct
_atom_sites_solution_secondary difmap
_audit_creation_method SHELXL97
_cell_angle_alpha 90.00
_cell_angle_beta 91.7298(17)
_cell_angle_gamma 90.00
_cell_formula_units_Z 4
_cell_length_a 9.32670(19)
_cell_length_b 13.6496(4)
_cell_length_c 16.0484(4)
_cell_measurement_reflns_used 32981
_cell_measurement_temperature 200(2)
_cell_measurement_theta_max 29.57
_cell_measurement_theta_min 1.96
_cell_volume 2042.12(9)
_computing_cell_refinement 'X-AREA (Stoe & Cie, 2005)'
_computing_data_collection 'X-AREA (Stoe & Cie, 2005)'
_computing_data_reduction 'X-RED (Stoe & Cie, 2005)'
_computing_molecular_graphics 'SHELXTL (Sheldrick, 2008)'
_computing_publication_material 'SHELXTL (Sheldrick, 2008)'
_computing_structure_refinement 'SHELXL97 (Sheldrick, 2008)'
_computing_structure_solution 'SHELXS97 (Sheldrick, 2008)'
_diffrn_ambient_temperature 200(2)
_diffrn_measured_fraction_theta_full 0.999
_diffrn_measured_fraction_theta_max 0.999
_diffrn_measurement_device_type 'Stoe IPDS II'
_diffrn_measurement_method 'rotation method'
_diffrn_radiation_monochromator graphite
_diffrn_radiation_source 'fine-focus sealed tube'
_diffrn_radiation_type MoK\a
_diffrn_radiation_wavelength 0.71073
_diffrn_reflns_av_R_equivalents 0.0265
_diffrn_reflns_av_sigmaI/netI 0.0169
_diffrn_reflns_limit_h_max 12
_diffrn_reflns_limit_h_min -12
_diffrn_reflns_limit_k_max 18
_diffrn_reflns_limit_k_min -18
_diffrn_reflns_limit_l_max 21
_diffrn_reflns_limit_l_min -21
_diffrn_reflns_number 38972
_diffrn_reflns_theta_full 29.14
_diffrn_reflns_theta_max 29.14
_diffrn_reflns_theta_min 1.96
_exptl_absorpt_coefficient_mu 0.321
_exptl_absorpt_correction_T_max 0.9613
_exptl_absorpt_correction_T_min 0.8923
_exptl_absorpt_correction_type numerical
_exptl_absorpt_process_details '(X-SHAPE; Stoe & Cie, 2005)'
_exptl_crystal_colour colourless
_exptl_crystal_density_diffrn 1.309
_exptl_crystal_density_method 'not measured'
_exptl_crystal_description prism
_exptl_crystal_F_000 840
_exptl_crystal_size_max 0.45
_exptl_crystal_size_mid 0.30
_exptl_crystal_size_min 0.28
_refine_diff_density_max 0.288
_refine_diff_density_min -0.275
_refine_ls_extinction_method none
_refine_ls_goodness_of_fit_ref 1.083
_refine_ls_hydrogen_treatment constr
_refine_ls_matrix_type full
_refine_ls_number_parameters 244
_refine_ls_number_reflns 5499
_refine_ls_number_restraints 1
_refine_ls_restrained_S_all 1.083
_refine_ls_R_factor_all 0.0402
_refine_ls_R_factor_gt 0.0327
_refine_ls_shift/su_max 0.001
_refine_ls_shift/su_mean 0.000
_refine_ls_structure_factor_coef Fsqd
_refine_ls_weighting_details 'calc w = 1/[\s^2^(Fo^2^)+(0.0564P)^2^+0.1948P] where P=(Fo^2^+2Fc^2^)/3'
_refine_ls_weighting_scheme calc
_refine_ls_wR_factor_gt 0.0936
_refine_ls_wR_factor_ref 0.0957
_reflns_number_gt 4493
_reflns_number_total 5499
_reflns_threshold_expression I>2\s(I)
_cod_data_source_file cv2512.cif
_cod_data_source_block I
_cod_original_sg_symbol_H-M 'P 21/c'
_cod_database_code 2220756
_cod_database_fobs_code 2220756

loop_
_symmetry_equiv_pos_as_xyz
'x, y, z'
'-x, y+1/2, -z+1/2'
'-x, -y, -z'
'x, -y-1/2, z-1/2'

loop_
_atom_site_type_symbol
_atom_site_label
_atom_site_fract_x
_atom_site_fract_y
_atom_site_fract_z
_atom_site_U_iso_or_equiv
_atom_site_adp_type
_atom_site_calc_flag
_atom_site_refinement_flags
_atom_site_occupancy
_atom_site_disorder_assembly
_atom_site_disorder_group
C C1 0.58305(14) 0.77663(9) -0.01356(8) 0.0323(3) Uani d . 1 . .
C C2 0.58628(15) 0.78402(11) -0.10028(8) 0.0380(3) Uani d . 1 . .
H H2A 0.5640 0.7283 -0.1337 0.046 Uiso calc R 1 . .
C C3 0.62169(16) 0.87176(12) -0.13813(10) 0.0450(3) Uani d . 1 . .
H H3A 0.6232 0.8761 -0.1972 0.054 Uiso calc R 1 . .
C C4 0.65480(16) 0.95274(11) -0.08978(11) 0.0469(3) Uani d . 1 . .
H H4A 0.6797 1.0128 -0.1156 0.056 Uiso calc R 1 . .
C C5 0.65188(16) 0.94677(11) -0.00372(10) 0.0439(3) Uani d . 1 . .
H H5A 0.6751 1.0026 0.0293 0.053 Uiso calc R 1 . .
C C6 0.61519(15) 0.85951(10) 0.03445(9) 0.0376(3) Uani d . 1 . .
H H6A 0.6119 0.8561 0.0935 0.045 Uiso calc R 1 . .
C C7 0.66830(14) 0.62119(9) 0.10362(7) 0.0309(2) Uani d . 1 . .
C C8 0.78956(15) 0.67684(11) 0.12330(9) 0.0399(3) Uani d . 1 . .
H H8A 0.7999 0.7401 0.0996 0.048 Uiso calc R 1 . .
C C9 0.89570(16) 0.64037(12) 0.17754(10) 0.0455(3) Uani d . 1 . .
H H9A 0.9782 0.6789 0.1906 0.055 Uiso calc R 1 . .
C C10 0.88200(16) 0.54883(12) 0.21250(9) 0.0436(3) Uani d . 1 . .
H H10A 0.9544 0.5244 0.2499 0.052 Uiso calc R 1 . .
C C11 0.76235(17) 0.49268(11) 0.19287(9) 0.0420(3) Uani d . 1 . .
H H11A 0.7528 0.4294 0.2167 0.050 Uiso calc R 1 . .
C C12 0.65601(15) 0.52821(10) 0.13849(8) 0.0360(3) Uani d . 1 . .
H H12A 0.5745 0.4889 0.1250 0.043 Uiso calc R 1 . .
C C13 0.22346(14) 0.75419(10) 0.03664(9) 0.0352(3) Uani d . 1 . .
C C14 0.21864(17) 0.73376(12) -0.04835(10) 0.0461(3) Uani d . 1 . .
H H14A 0.2841 0.6882 -0.0708 0.055 Uiso calc R 1 . .
C C15 0.11782(19) 0.78017(15) -0.10032(11) 0.0589(5) Uani d D 1 . .
H H15A 0.1161 0.7675 -0.1586 0.071 Uiso calc R 1 . .
C C16 0.02074(18) 0.84419(13) -0.06782(10) 0.0609(5) Uani d D 1 . .
H H16A -0.0496 0.8743 -0.1034 0.073 Uiso calc R 1 . .
C C17 0.02482(17) 0.86493(12) 0.01602(12) 0.0557(4) Uani d D 1 . .
H H17A -0.0422 0.9097 0.0380 0.067 Uiso calc R 1 . .
C C18 0.12649(16) 0.82073(11) 0.06868(11) 0.0430(3) Uani d . 1 . .
H H18A 0.1298 0.8359 0.1265 0.052 Uiso calc R 1 . .
C C19 0.28040(15) 0.57847(10) 0.13544(9) 0.0379(3) Uani d . 1 . .
C C20 0.21178(18) 0.51924(11) 0.07596(10) 0.0459(3) Uani d . 1 . .
H H20A 0.1989 0.5421 0.0203 0.055 Uiso calc R 1 . .
C C21 0.1620(2) 0.42703(13) 0.09741(13) 0.0589(5) Uani d . 1 . .
H H21A 0.1140 0.3873 0.0568 0.071 Uiso calc R 1 . .
C C22 0.1824(2) 0.39341(13) 0.17769(15) 0.0642(5) Uani d . 1 . .
H H22A 0.1500 0.3299 0.1922 0.077 Uiso calc R 1 . .
C C23 0.2495(2) 0.45130(16) 0.23683(14) 0.0675(6) Uani d . 1 . .
H H23A 0.2627 0.4275 0.2922 0.081 Uiso calc R 1 . .
C C24 0.29853(18) 0.54423(14) 0.21697(11) 0.0532(4) Uani d . 1 . .
H H24A 0.3439 0.5841 0.2585 0.064 Uiso calc R 1 . .
P P1 0.53134(3) 0.65612(2) 0.024981(19) 0.03019(9) Uani d . 1 . .
P P2 0.35427(4) 0.69731(2) 0.10811(2) 0.03240(9) Uani d . 1 . .
S S1 0.39983(5) 0.77769(3) 0.20569(2) 0.04904(11) Uani d . 1 . .

loop_
_atom_site_aniso_label
_atom_site_aniso_U_11
_atom_site_aniso_U_22
_atom_site_aniso_U_33
_atom_site_aniso_U_12
_atom_site_aniso_U_13
_atom_site_aniso_U_23
C1 0.0296(6) 0.0325(6) 0.0344(6) 0.0026(5) -0.0032(5) 0.0022(5)
C2 0.0367(7) 0.0421(7) 0.0350(6) 0.0007(6) -0.0036(5) 0.0036(5)
C3 0.0396(8) 0.0531(8) 0.0423(7) 0.0007(6) 0.0002(6) 0.0132(6)
C4 0.0374(7) 0.0414(8) 0.0619(9) 0.0012(6) 0.0019(6) 0.0156(7)
C5 0.0371(7) 0.0336(7) 0.0608(9) 0.0017(6) -0.0018(6) -0.0012(6)
C6 0.0363(7) 0.0359(7) 0.0404(7) 0.0015(5) -0.0020(5) -0.0015(5)
C7 0.0305(6) 0.0328(6) 0.0294(5) 0.0062(5) -0.0001(4) -0.0012(4)
C8 0.0347(7) 0.0404(7) 0.0441(7) -0.0002(5) -0.0050(6) 0.0058(6)
C9 0.0317(7) 0.0548(9) 0.0494(8) 0.0009(6) -0.0065(6) 0.0038(7)
C10 0.0391(7) 0.0533(8) 0.0383(7) 0.0160(6) -0.0034(6) 0.0020(6)
C11 0.0511(8) 0.0361(7) 0.0390(7) 0.0121(6) 0.0018(6) 0.0043(5)
C12 0.0392(7) 0.0312(6) 0.0373(6) 0.0045(5) -0.0005(5) -0.0015(5)
C13 0.0304(6) 0.0321(6) 0.0430(7) 0.0011(5) -0.0030(5) 0.0059(5)
C14 0.0389(7) 0.0547(9) 0.0438(7) 0.0065(7) -0.0107(6) 0.0024(6)
C15 0.0479(9) 0.0735(12) 0.0542(9) 0.0031(8) -0.0182(8) 0.0125(8)
C16 0.0405(8) 0.0593(10) 0.0816(13) 0.0032(8) -0.0181(8) 0.0254(9)
C17 0.0359(8) 0.0426(8) 0.0887(13) 0.0083(6) 0.0001(8) 0.0139(8)
C18 0.0343(7) 0.0352(7) 0.0595(9) 0.0035(5) 0.0032(6) 0.0068(6)
C19 0.0321(6) 0.0387(7) 0.0432(7) 0.0083(5) 0.0062(5) 0.0076(5)
C20 0.0526(9) 0.0380(7) 0.0481(8) 0.0001(6) 0.0162(7) -0.0033(6)
C21 0.0642(11) 0.0407(8) 0.0733(11) -0.0032(8) 0.0278(9) -0.0076(8)
C22 0.0558(11) 0.0419(9) 0.0963(15) 0.0086(8) 0.0248(10) 0.0192(9)
C23 0.0510(10) 0.0739(13) 0.0776(12) 0.0079(9) 0.0020(9) 0.0428(11)
C24 0.0423(8) 0.0632(10) 0.0538(9) 0.0029(7) -0.0049(7) 0.0224(8)
P1 0.03128(16) 0.03040(16) 0.02864(15) 0.00166(12) -0.00294(12) -0.00140(11)
P2 0.03193(17) 0.03396(17) 0.03117(16) 0.00544(13) -0.00136(12) 0.00023(12)
S1 0.0586(2) 0.0524(2) 0.03591(18) 0.00869(18) -0.00217(16) -0.01034(15)

loop_
_atom_type_symbol
_atom_type_description
_atom_type_scat_dispersion_real
_atom_type_scat_dispersion_imag
_atom_type_scat_source
C C 0.0033 0.0016 'International Tables Vol C Tables 4.2.6.8 and 6.1.1.4'
H H 0.0000 0.0000 'International Tables Vol C Tables 4.2.6.8 and 6.1.1.4'
P P 0.1023 0.0942 'International Tables Vol C Tables 4.2.6.8 and 6.1.1.4'
S S 0.1246 0.1234 'International Tables Vol C Tables 4.2.6.8 and 6.1.1.4'

loop_
_geom_angle_atom_site_label_1
_geom_angle_atom_site_label_2
_geom_angle_atom_site_label_3
_geom_angle_site_symmetry_1
_geom_angle_site_symmetry_3
_geom_angle
_geom_angle_publ_flag
C6 C1 C2 . . 118.73(13) ?
C6 C1 P1 . . 126.67(10) ?
C2 C1 P1 . . 114.59(10) ?
C3 C2 C1 . . 120.75(14) ?
C3 C2 H2A . . 119.6 ?
C1 C2 H2A . . 119.6 ?
C4 C3 C2 . . 119.83(14) ?
C4 C3 H3A . . 120.1 ?
C2 C3 H3A . . 120.1 ?
C3 C4 C5 . . 120.19(14) ?
C3 C4 H4A . . 119.9 ?
C5 C4 H4A . . 119.9 ?
C4 C5 C6 . . 120.24(14) ?
C4 C5 H5A . . 119.9 ?
C6 C5 H5A . . 119.9 ?
C5 C6 C1 . . 120.26(13) ?
C5 C6 H6A . . 119.9 ?
C1 C6 H6A . . 119.9 ?
C8 C7 C12 . . 118.85(12) ?
C8 C7 P1 . . 124.04(10) ?
C12 C7 P1 . . 116.73(10) ?
C9 C8 C7 . . 120.35(14) ?
C9 C8 H8A . . 119.8 ?
C7 C8 H8A . . 119.8 ?
C10 C9 C8 . . 120.45(14) ?
C10 C9 H9A . . 119.8 ?
C8 C9 H9A . . 119.8 ?
C9 C10 C11 . . 119.63(13) ?
C9 C10 H10A . . 120.2 ?
C11 C10 H10A . . 120.2 ?
C10 C11 C12 . . 120.40(13) ?
C10 C11 H11A . . 119.8 ?
C12 C11 H11A . . 119.8 ?
C11 C12 C7 . . 120.31(13) ?
C11 C12 H12A . . 119.8 ?
C7 C12 H12A . . 119.8 ?
C18 C13 C14 . . 119.41(13) ?
C18 C13 P2 . . 118.41(11) ?
C14 C13 P2 . . 122.18(11) ?
C15 C14 C13 . . 119.85(16) ?
C15 C14 H14A . . 120.1 ?
C13 C14 H14A . . 120.1 ?
C16 C15 C14 . . 120.26(16) ?
C16 C15 H15A . . 119.9 ?
C14 C15 H15A . . 119.9 ?
C15 C16 C17 . . 120.27(15) ?
C15 C16 H16A . . 119.9 ?
C17 C16 H16A . . 119.9 ?
C16 C17 C18 . . 120.30(15) ?
C16 C17 H17A . . 119.9 ?
C18 C17 H17A . . 119.9 ?
C17 C18 C13 . . 119.88(16) ?
C17 C18 H18A . . 120.1 ?
C13 C18 H18A . . 120.1 ?
C20 C19 C24 . . 119.26(14) ?
C20 C19 P2 . . 121.44(11) ?
C24 C19 P2 . . 119.23(12) ?
C21 C20 C19 . . 120.44(16) ?
C21 C20 H20A . . 119.8 ?
C19 C20 H20A . . 119.8 ?
C22 C21 C20 . . 119.80(19) ?
C22 C21 H21A . . 120.1 ?
C20 C21 H21A . . 120.1 ?
C23 C22 C21 . . 120.22(17) ?
C23 C22 H22A . . 119.9 ?
C21 C22 H22A . . 119.9 ?
C22 C23 C24 . . 120.92(17) ?
C22 C23 H23A . . 119.5 ?
C24 C23 H23A . . 119.5 ?
C23 C24 C19 . . 119.34(18) ?
C23 C24 H24A . . 120.3 ?
C19 C24 H24A . . 120.3 ?
C1 P1 C7 . . 106.37(6) ?
C1 P1 P2 . . 100.58(5) ?
C7 P1 P2 . . 99.63(4) ?
C19 P2 C13 . . 106.26(6) ?
C19 P2 S1 . . 112.51(5) ?
C13 P2 S1 . . 113.05(5) ?
C19 P2 P1 . . 102.26(5) ?
C13 P2 P1 . . 103.00(5) ?
S1 P2 P1 . . 118.43(2) ?

loop_
_geom_bond_atom_site_label_1
_geom_bond_atom_site_label_2
_geom_bond_site_symmetry_2
_geom_bond_distance
_geom_bond_publ_flag
C1 C6 . 1.3962(18) ?
C1 C2 . 1.3966(18) ?
C1 P1 . 1.8273(13) ?
C2 C3 . 1.387(2) ?
C2 H2A . 0.9500 ?
C3 C4 . 1.380(2) ?
C3 H3A . 0.9500 ?
C4 C5 . 1.385(2) ?
C4 H4A . 0.9500 ?
C5 C6 . 1.387(2) ?
C5 H5A . 0.9500 ?
C6 H6A . 0.9500 ?
C7 C8 . 1.3907(19) ?
C7 C12 . 1.3931(18) ?
C7 P1 . 1.8316(12) ?
C8 C9 . 1.3905(19) ?
C8 H8A . 0.9500 ?
C9 C10 . 1.377(2) ?
C9 H9A . 0.9500 ?
C10 C11 . 1.382(2) ?
C10 H10A . 0.9500 ?
C11 C12 . 1.3887(19) ?
C11 H11A . 0.9500 ?
C12 H12A . 0.9500 ?
C13 C18 . 1.391(2) ?
C13 C14 . 1.392(2) ?
C13 P2 . 1.8228(13) ?
C14 C15 . 1.391(2) ?
C14 H14A . 0.9500 ?
C15 C16 . 1.3727(19) ?
C15 H15A . 0.9500 ?
C16 C17 . 1.3743(19) ?
C16 H16A . 0.9500 ?
C17 C18 . 1.389(2) ?
C17 H17A . 0.9500 ?
C18 H18A . 0.9500 ?
C19 C20 . 1.392(2) ?
C19 C24 . 1.395(2) ?
C19 P2 . 1.8210(15) ?
C20 C21 . 1.388(2) ?
C20 H20A . 0.9500 ?
C21 C22 . 1.375(3) ?
C21 H21A . 0.9500 ?
C22 C23 . 1.372(3) ?
C22 H22A . 0.9500 ?
C23 C24 . 1.389(3) ?
C23 H23A . 0.9500 ?
C24 H24A . 0.9500 ?
P1 P2 . 2.2263(5) ?
P2 S1 . 1.9486(5) ?

loop_
_geom_torsion_atom_site_label_1
_geom_torsion_atom_site_label_2
_geom_torsion_atom_site_label_3
_geom_torsion_atom_site_label_4
_geom_torsion_site_symmetry_1
_geom_torsion_site_symmetry_2
_geom_torsion_site_symmetry_3
_geom_torsion_site_symmetry_4
_geom_torsion
_geom_torsion_publ_flag
C6 C1 C2 C3 . . . . 0.4(2) ?
P1 C1 C2 C3 . . . . 179.04(11) ?
C1 C2 C3 C4 . . . . 0.3(2) ?
C2 C3 C4 C5 . . . . -0.4(2) ?
C3 C4 C5 C6 . . . . -0.2(2) ?
C4 C5 C6 C1 . . . . 1.0(2) ?
C2 C1 C6 C5 . . . . -1.1(2) ?
P1 C1 C6 C5 . . . . -179.48(11) ?
C12 C7 C8 C9 . . . . -0.6(2) ?
P1 C7 C8 C9 . . . . -173.34(12) ?
C7 C8 C9 C10 . . . . -0.1(2) ?
C8 C9 C10 C11 . . . . 0.5(2) ?
C9 C10 C11 C12 . . . . -0.3(2) ?
C10 C11 C12 C7 . . . . -0.5(2) ?
C8 C7 C12 C11 . . . . 0.9(2) ?
P1 C7 C12 C11 . . . . 174.15(11) ?
C18 C13 C14 C15 . . . . 0.3(2) ?
P2 C13 C14 C15 . . . . -179.17(13) ?
C13 C14 C15 C16 . . . . -1.6(3) ?
C14 C15 C16 C17 . . . . 1.7(3) ?
C15 C16 C17 C18 . . . . -0.5(3) ?
C16 C17 C18 C13 . . . . -0.8(2) ?
C14 C13 C18 C17 . . . . 0.9(2) ?
P2 C13 C18 C17 . . . . -179.60(12) ?
C24 C19 C20 C21 . . . . -0.1(2) ?
P2 C19 C20 C21 . . . . 177.07(13) ?
C19 C20 C21 C22 . . . . -0.9(3) ?
C20 C21 C22 C23 . . . . 1.1(3) ?
C21 C22 C23 C24 . . . . -0.3(3) ?
C22 C23 C24 C19 . . . . -0.7(3) ?
C20 C19 C24 C23 . . . . 0.9(2) ?
P2 C19 C24 C23 . . . . -176.34(14) ?
C6 C1 P1 C7 . . . . -52.24(13) ?
C2 C1 P1 C7 . . . . 129.30(10) ?
C6 C1 P1 P2 . . . . 51.19(12) ?
C2 C1 P1 P2 . . . . -127.26(10) ?
C8 C7 P1 C1 . . . . -3.34(14) ?
C12 C7 P1 C1 . . . . -176.18(10) ?
C8 C7 P1 P2 . . . . -107.46(12) ?
C12 C7 P1 P2 . . . . 79.70(10) ?
C20 C19 P2 C13 . . . . 41.29(14) ?
C24 C19 P2 C13 . . . . -141.56(12) ?
C20 C19 P2 S1 . . . . 165.51(11) ?
C24 C19 P2 S1 . . . . -17.34(14) ?
C20 C19 P2 P1 . . . . -66.36(12) ?
C24 C19 P2 P1 . . . . 110.79(12) ?
C18 C13 P2 C19 . . . . 97.09(12) ?
C14 C13 P2 C19 . . . . -83.43(14) ?
C18 C13 P2 S1 . . . . -26.79(13) ?
C14 C13 P2 S1 . . . . 152.68(11) ?
C18 C13 P2 P1 . . . . -155.79(10) ?
C14 C13 P2 P1 . . . . 23.68(13) ?
C1 P1 P2 C19 . . . . 171.48(6) ?
C7 P1 P2 C19 . . . . -79.70(6) ?
C1 P1 P2 C13 . . . . 61.35(6) ?
C7 P1 P2 C13 . . . . 170.16(6) ?
C1 P1 P2 S1 . . . . -64.24(5) ?
C7 P1 P2 S1 . . . . 44.58(5) ?

loop_
_cod_related_entry_id
_cod_related_entry_database
_cod_related_entry_code
1 ChemSpider 10460015
